data_7153129
loop_
_publ_author_name
'Gu, Xiangyong'
'Lu, Ping'
'Fan, Weigang'
'Li, Pixu'
'Yao, Yingming'

_publ_section_title
;
 Visible light photoredox atom transfer Ueno-Stork reaction.
;
_journal_issue 41
_journal_name_full 'Organic &amp; biomolecular chemistry'
_journal_page_first 7088
_journal_page_last 7091
_journal_paper_doi 10.1039/c3ob41600c
_journal_volume 11
_journal_year 2013
_chemical_formula_moiety 'C12 H11 I O'
_chemical_formula_sum 'C12 H11 I O'
_chemical_formula_weight 298.11
_chemical_name_systematic
; 
 ? 
;
_space_group_IT_number 2
_symmetry_cell_setting triclinic
_symmetry_Int_Tables_number 2
_symmetry_space_group_name_Hall '-P 1'
_symmetry_space_group_name_H-M 'P -1'
_atom_sites_solution_hydrogens geom
_atom_sites_solution_primary direct
_atom_sites_solution_secondary difmap
_audit_creation_method SHELXL-97
_cell_angle_alpha 107.355(7)
_cell_angle_beta 91.179(5)
_cell_angle_gamma 95.669(7)
_cell_formula_units_Z 2
_cell_length_a 6.6246(16)
_cell_length_b 8.867(3)
_cell_length_c 9.748(3)
_cell_measurement_reflns_used 1846
_cell_measurement_temperature 293(2)
_cell_measurement_theta_max 25.3
_cell_measurement_theta_min 3.1
_cell_volume 543.1(3)
_computing_cell_refinement CrystalClear
_computing_data_collection CrystalClear
_computing_data_reduction CrystalStructure
_computing_structure_refinement 'SHELXL-97 (Sheldrick, 1997)'
_computing_structure_solution 'SHELXS-97 (Sheldrick, 1990)'
_diffrn_ambient_temperature 293(2)
_diffrn_detector_area_resol_mean 7.31
_diffrn_measured_fraction_theta_full 0.989
_diffrn_measured_fraction_theta_max 0.989
_diffrn_measurement_device_type 'Rigaku Mercury'
_diffrn_measurement_method \w
_diffrn_radiation_monochromator graphite
_diffrn_radiation_source 'fine-focus sealed tube'
_diffrn_radiation_type MoK\a
_diffrn_radiation_wavelength 0.71070
_diffrn_reflns_av_R_equivalents 0.0283
_diffrn_reflns_av_sigmaI/netI 0.0317
_diffrn_reflns_limit_h_max 7
_diffrn_reflns_limit_h_min -7
_diffrn_reflns_limit_k_max 9
_diffrn_reflns_limit_k_min -10
_diffrn_reflns_limit_l_max 11
_diffrn_reflns_limit_l_min -10
_diffrn_reflns_number 5185
_diffrn_reflns_theta_full 25.34
_diffrn_reflns_theta_max 25.34
_diffrn_reflns_theta_min 3.09
_exptl_absorpt_coefficient_mu 2.912
_exptl_absorpt_correction_T_max 0.328
_exptl_absorpt_correction_T_min 0.163
_exptl_absorpt_correction_type multi-scan
_exptl_absorpt_process_details 'Jacobson, R. (1998) Private communication'
_exptl_crystal_colour colorless
_exptl_crystal_density_diffrn 1.823
_exptl_crystal_density_method 'not measured'
_exptl_crystal_description block
_exptl_crystal_F_000 288
_exptl_crystal_size_max 0.55
_exptl_crystal_size_mid 0.20
_exptl_crystal_size_min 0.15
_refine_diff_density_max 0.581
_refine_diff_density_min -0.827
_refine_diff_density_rms 0.095
_refine_ls_extinction_method none
_refine_ls_goodness_of_fit_ref 1.009
_refine_ls_hydrogen_treatment constr
_refine_ls_matrix_type full
_refine_ls_number_parameters 128
_refine_ls_number_reflns 1964
_refine_ls_number_restraints 0
_refine_ls_restrained_S_all 1.009
_refine_ls_R_factor_all 0.0406
_refine_ls_R_factor_gt 0.0321
_refine_ls_shift/su_max 0.000
_refine_ls_shift/su_mean 0.000
_refine_ls_structure_factor_coef Fsqd
_refine_ls_weighting_details 'calc w=1/[\s^2^(Fo^2^)+(0.0476P)^2^+0.0000P] where P=(Fo^2^+2Fc^2^)/3'
_refine_ls_weighting_scheme calc
_refine_ls_wR_factor_gt 0.0765
_refine_ls_wR_factor_ref 0.0820
_reflns_number_gt 1624
_reflns_number_total 1964
_reflns_threshold_expression >2sigma(I)
_cod_data_source_file c3ob41600c.txt
_cod_data_source_block shelxl
_cod_database_code 7153129

loop_
_symmetry_equiv_pos_as_xyz
'x, y, z'
'-x, -y, -z'

loop_
_atom_site_label
_atom_site_type_symbol
_atom_site_fract_x
_atom_site_fract_y
_atom_site_fract_z
_atom_site_U_iso_or_equiv
_atom_site_adp_type
_atom_site_occupancy
_atom_site_symmetry_multiplicity
_atom_site_calc_flag
_atom_site_refinement_flags
I1 I 0.43166(4) 0.06916(3) 0.28167(3) 0.06463(16) Uani 1 1 d .
O1 O 1.0735(4) 0.2776(4) 0.5413(3) 0.0559(7) Uani 1 1 d .
C1 C 0.5401(6) 0.2675(5) 0.4524(4) 0.0505(10) Uani 1 1 d .
H1 H 0.4510 0.3420 0.4913 0.061 Uiso 1 1 calc R
C2 C 0.8934(6) 0.1882(5) 0.4655(4) 0.0512(10) Uani 1 1 d .
H2A H 0.8637 0.0913 0.4916 0.061 Uiso 1 1 calc R
H2B H 0.9084 0.1602 0.3624 0.061 Uiso 1 1 calc R
C3 C 0.7274(5) 0.2936(4) 0.5085(4) 0.0387(8) Uani 1 1 d .
C4 C 1.0166(5) 0.3896(5) 0.6686(4) 0.0447(9) Uani 1 1 d .
H4 H 1.1168 0.4838 0.6973 0.054 Uiso 1 1 calc R
C5 C 0.8070(6) 0.4354(5) 0.6351(4) 0.0458(9) Uani 1 1 d .
H5 H 0.8194 0.5340 0.6086 0.055 Uiso 1 1 calc R
C6 C 0.6881(6) 0.4525(5) 0.7714(5) 0.0565(11) Uani 1 1 d .
H6A H 0.6919 0.5632 0.8282 0.068 Uiso 1 1 calc R
H6B H 0.5476 0.4078 0.7474 0.068 Uiso 1 1 calc R
C7 C 0.7971(7) 0.3603(5) 0.8506(4) 0.0502(10) Uani 1 1 d .
C8 C 0.9816(6) 0.3239(4) 0.7921(4) 0.0442(9) Uani 1 1 d .
C9 C 1.1098(7) 0.2394(5) 0.8478(5) 0.0609(12) Uani 1 1 d .
H9 H 1.2336 0.2158 0.8082 0.073 Uiso 1 1 calc R
C10 C 1.0469(11) 0.1913(6) 0.9645(6) 0.0833(18) Uani 1 1 d .
H10 H 1.1287 0.1335 1.0036 0.100 Uiso 1 1 calc R
C11 C 0.8653(13) 0.2283(7) 1.0225(6) 0.091(2) Uani 1 1 d .
H11 H 0.8273 0.1958 1.1015 0.109 Uiso 1 1 calc R
C12 C 0.7372(9) 0.3117(6) 0.9684(5) 0.0734(15) Uani 1 1 d .
H12 H 0.6140 0.3350 1.0092 0.088 Uiso 1 1 calc R

loop_
_atom_site_aniso_label
_atom_site_aniso_U_11
_atom_site_aniso_U_22
_atom_site_aniso_U_33
_atom_site_aniso_U_23
_atom_site_aniso_U_13
_atom_site_aniso_U_12
I1 0.0495(2) 0.0700(3) 0.0627(2) 0.00523(16) -0.00566(14) -0.00103(15)
O1 0.0280(14) 0.082(2) 0.0567(17) 0.0192(15) 0.0066(12) 0.0062(13)
C1 0.038(2) 0.049(2) 0.062(2) 0.0116(19) -0.0013(18) 0.0091(17)
C2 0.035(2) 0.064(3) 0.051(2) 0.0115(19) 0.0038(17) 0.0087(19)
C3 0.0335(19) 0.042(2) 0.044(2) 0.0187(16) 0.0016(15) 0.0015(16)
C4 0.0314(19) 0.050(2) 0.052(2) 0.0165(18) -0.0016(16) -0.0041(16)
C5 0.039(2) 0.043(2) 0.056(2) 0.0177(18) 0.0003(17) 0.0030(17)
C6 0.042(2) 0.057(3) 0.061(3) 0.002(2) 0.0036(19) 0.007(2)
C7 0.058(3) 0.041(2) 0.039(2) -0.0027(16) 0.0029(17) -0.0081(18)
C8 0.043(2) 0.040(2) 0.045(2) 0.0100(16) -0.0078(16) -0.0062(17)
C9 0.064(3) 0.052(3) 0.064(3) 0.020(2) -0.021(2) -0.003(2)
C10 0.122(5) 0.053(3) 0.071(4) 0.025(3) -0.045(3) -0.013(3)
C11 0.144(7) 0.074(4) 0.048(3) 0.023(3) -0.011(3) -0.035(4)
C12 0.092(4) 0.066(3) 0.050(3) 0.006(2) 0.018(3) -0.019(3)

loop_
_atom_type_symbol
_atom_type_description
_atom_type_scat_dispersion_real
_atom_type_scat_dispersion_imag
_atom_type_scat_source
C C 0.0033 0.0016 'International Tables Vol C Tables 4.2.6.8 and 6.1.1.4'
H H 0.0000 0.0000 'International Tables Vol C Tables 4.2.6.8 and 6.1.1.4'
O O 0.0106 0.0060 'International Tables Vol C Tables 4.2.6.8 and 6.1.1.4'
I I -0.4742 1.8119 'International Tables Vol C Tables 4.2.6.8 and 6.1.1.4'

loop_
_geom_angle_atom_site_label_1
_geom_angle_atom_site_label_2
_geom_angle_atom_site_label_3
_geom_angle
C4 O1 C2 108.1(3)
C3 C1 I1 123.8(3)
C3 C1 H1 118.1
I1 C1 H1 118.1
O1 C2 C3 105.9(3)
O1 C2 H2A 110.6
C3 C2 H2A 110.6
O1 C2 H2B 110.6
C3 C2 H2B 110.6
H2A C2 H2B 108.7
C1 C3 C2 127.0(4)
C1 C3 C5 124.4(4)
C2 C3 C5 108.5(3)
O1 C4 C8 114.3(3)
O1 C4 C5 107.3(3)
C8 C4 C5 103.7(3)
O1 C4 H4 110.4
C8 C4 H4 110.4
C5 C4 H4 110.4
C3 C5 C6 114.3(3)
C3 C5 C4 101.4(3)
C6 C5 C4 106.3(3)
C3 C5 H5 111.5
C6 C5 H5 111.5
C4 C5 H5 111.5
C7 C6 C5 103.6(3)
C7 C6 H6A 111.0
C5 C6 H6A 111.0
C7 C6 H6B 111.0
C5 C6 H6B 111.0
H6A C6 H6B 109.0
C8 C7 C12 119.7(5)
C8 C7 C6 111.2(3)
C12 C7 C6 129.1(4)
C7 C8 C9 121.6(4)
C7 C8 C4 110.7(3)
C9 C8 C4 127.6(4)
C10 C9 C8 117.8(5)
C10 C9 H9 121.1
C8 C9 H9 121.1
C11 C10 C9 120.5(5)
C11 C10 H10 119.8
C9 C10 H10 119.8
C10 C11 C12 122.4(5)
C10 C11 H11 118.8
C12 C11 H11 118.8
C11 C12 C7 118.1(5)
C11 C12 H12 120.9
C7 C12 H12 120.9

loop_
_geom_bond_atom_site_label_1
_geom_bond_atom_site_label_2
_geom_bond_distance
I1 C1 2.082(4)
O1 C4 1.423(5)
O1 C2 1.423(5)
C1 C3 1.316(5)
C1 H1 0.9300
C2 C3 1.499(5)
C2 H2A 0.9700
C2 H2B 0.9700
C3 C5 1.516(5)
C4 C8 1.498(5)
C4 C5 1.540(5)
C4 H4 0.9800
C5 C6 1.534(5)
C5 H5 0.9800
C6 C7 1.502(6)
C6 H6A 0.9700
C6 H6B 0.9700
C7 C8 1.386(6)
C7 C12 1.394(6)
C8 C9 1.388(6)
C9 C10 1.387(7)
C9 H9 0.9300
C10 C11 1.367(9)
C10 H10 0.9300
C11 C12 1.372(9)
C11 H11 0.9300
C12 H12 0.9300

loop_
_geom_torsion_atom_site_label_1
_geom_torsion_atom_site_label_2
_geom_torsion_atom_site_label_3
_geom_torsion_atom_site_label_4
_geom_torsion
C4 O1 C2 C3 26.3(4)
I1 C1 C3 C2 -1.7(6)
I1 C1 C3 C5 -178.4(3)
O1 C2 C3 C1 171.5(4)
O1 C2 C3 C5 -11.4(4)
C2 O1 C4 C8 83.3(4)
C2 O1 C4 C5 -31.2(4)
C1 C3 C5 C6 57.0(5)
C2 C3 C5 C6 -120.2(4)
C1 C3 C5 C4 170.9(4)
C2 C3 C5 C4 -6.4(4)
O1 C4 C5 C3 22.3(4)
C8 C4 C5 C3 -99.1(3)
O1 C4 C5 C6 142.0(3)
C8 C4 C5 C6 20.7(4)
C3 C5 C6 C7 90.7(4)
C4 C5 C6 C7 -20.2(4)
C5 C6 C7 C8 12.5(4)
C5 C6 C7 C12 -167.8(4)
C12 C7 C8 C9 0.1(6)
C6 C7 C8 C9 179.8(4)
C12 C7 C8 C4 -179.1(4)
C6 C7 C8 C4 0.7(4)
O1 C4 C8 C7 -130.0(3)
C5 C4 C8 C7 -13.5(4)
O1 C4 C8 C9 50.9(5)
C5 C4 C8 C9 167.4(4)
C7 C8 C9 C10 0.3(6)
C4 C8 C9 C10 179.3(4)
C8 C9 C10 C11 -0.7(7)
C9 C10 C11 C12 0.8(8)
C10 C11 C12 C7 -0.4(8)
C8 C7 C12 C11 0.0(6)
C6 C7 C12 C11 -179.7(5)
